data_1531656
loop_
_publ_author_name
'Kim, Yong-Il'
'Kim, Kwang-Bok'
'Jung, Maeng-Joon'
'Hong, Jong-Sung'

_publ_section_title
;
 Combined Rietveld refinement of BaMgAl~10~O~17~:Eu(2+) using X-ray and
 neutron powder diffraction data
;
_journal_issue 2
_journal_name_full 'Journal of Luminescence'
_journal_page_first 91
_journal_page_last 100
_journal_paper_doi 10.1016/S0022-2313(02)00319-8
_journal_volume 99
_journal_year 2002
_chemical_formula_sum 'Al9.948 Ba0.978 Eu0.022 Mg1.052 O17'
_chemical_name_systematic '(Ba0.978 Eu0.022) (Mg1.052 Al9.948 O17)'
_space_group_IT_number 194
_symmetry_space_group_name_Hall '-P 6c 2c'
_symmetry_space_group_name_H-M 'P 63/m m c'
_cell_angle_alpha 90
_cell_angle_beta 90
_cell_angle_gamma 120
_cell_formula_units_Z 2
_cell_length_a 5.6255
_cell_length_b 5.6255
_cell_length_c 22.6601
_cell_volume 621.033
_citation_journal_id_ASTM JLUMA8
_cod_data_source_file KimYong-Il_JLUMA8_2002_1961.cif
_cod_data_source_block Al9.948Ba0.978Eu0.022Mg1.052O17
_cod_original_cell_volume 621.0331
_cod_database_code 1531656

loop_
_symmetry_equiv_pos_as_xyz
x,y,z
x-y,x,z+1/2
-y,x-y,z
-x,-y,z+1/2
-x+y,-x,z
y,-x+y,z+1/2
-y,-x,-z+1/2
x-y,-y,-z
x,x-y,-z+1/2
y,x,-z
-x+y,y,-z+1/2
-x,-x+y,-z
-x,-y,-z
-x+y,-x,-z-1/2
y,-x+y,-z
x,y,-z-1/2
x-y,x,-z
-y,x-y,-z-1/2
y,x,z-1/2
-x+y,y,z
-x,-x+y,z-1/2
-y,-x,z
x-y,-y,z-1/2
x,x-y,z

loop_
_atom_site_label
_atom_site_type_symbol
_atom_site_fract_x
_atom_site_fract_y
_atom_site_fract_z
_atom_site_occupancy
_atom_site_U_iso_or_equiv
Al2 Al+3 0.3333 0.6667 0.0229 0.474 0.0
Eu1 Eu+2 0.3333 0.6667 0.75 0.022 0.0
Al1 Al+3 0 0 0 1 0.0
O5 O-2 0.5045 0.009 0.1481 1 0.0
O2 O-2 0.3333 0.6667 -0.0585 1 0.0
Ba1 Ba+2 0.3333 0.6667 0.75 0.978 0.0
Al3 Al+3 0.1651 0.3302 0.8946 1 0.0
Mg2 Mg+2 0.3333 0.6667 0.0229 0.526 0.0
Al4 Al+3 0.3333 0.6667 0.1745 1 0.0
O1 O-2 0 0 0.1436 1 0.0
O3 O-2 0.3333 0.6667 0.25 1 0.0
O4 O-2 0.1535 0.307 0.0514 1 0.0
